data_2017992
loop_
_publ_author_name
'Linden, Anthony'
'\,Safak, Cihat'
'\,Sim\,sek, Rahime'
'G\"und\"uz, Miyase G.'

_publ_section_title
;
 Two 1,4-dihydropyridine derivatives with potential calcium-channel
 antagonist activity
;
_journal_coeditor_code SK3400
_journal_issue 2
_journal_name_full 'Acta Crystallographica Section C'
_journal_page_first o80
_journal_page_last o84
_journal_paper_doi 10.1107/S0108270111003362
_journal_volume 67
_journal_year 2011
_chemical_formula_moiety 'C26 H24 F4 N2 O3'
_chemical_formula_sum 'C26 H24 F4 N2 O3'
_chemical_formula_weight 488.48
_chemical_melting_point 462
_chemical_name_systematic
;
3-pyridylmethyl 4-[2-fluoro-3-(trifluoromethyl)phenyl]-2,6,6-trimethyl-5-
oxo-1,4,5,6,7,8-hexahydroquinoline-3-carboxylate
;
_space_group_IT_number 14
_symmetry_cell_setting monoclinic
_symmetry_space_group_name_Hall '-P 2ybc'
_symmetry_space_group_name_H-M 'P 1 21/c 1'
_atom_sites_solution_hydrogens difmap
_atom_sites_solution_primary direct
_atom_sites_solution_secondary difmap
_audit_creation_method SHELXL97
_cell_angle_alpha 90.00
_cell_angle_beta 92.5683(11)
_cell_angle_gamma 90.00
_cell_formula_units_Z 4
_cell_length_a 11.3696(2)
_cell_length_b 9.2177(2)
_cell_length_c 21.9577(3)
_cell_measurement_reflns_used 5555
_cell_measurement_temperature 160.0(10)
_cell_measurement_theta_max 27.5
_cell_measurement_theta_min 2.0
_cell_volume 2298.89(7)
_computing_cell_refinement 'DENZO-SMN (Otwinowski & Minor, 1997)'
_computing_data_collection 'COLLECT (Nonius, 2000)'
_computing_data_reduction
;
DENZO-SMN and SCALEPACK (Otwinowski & Minor, 1997)
;
_computing_molecular_graphics 'ORTEPII (Johnson, 1976)'
_computing_publication_material
;
SHELXL97 (Sheldrick, 2008) and PLATON (Spek, 2009)
;
_computing_structure_refinement 'SHELXL97 (Sheldrick, 2008)'
_computing_structure_solution 'SIR92 (Altomare <i>et al.</i>, 1994)'
_diffrn_ambient_temperature 160.0(10)
_diffrn_detector_area_resol_mean 9
_diffrn_measured_fraction_theta_full 0.999
_diffrn_measured_fraction_theta_max 0.999
_diffrn_measurement_device_type 'Nonius KappaCCD area-detector'
_diffrn_measurement_method '\f and \w scans with \k offsets'
_diffrn_radiation_monochromator 'horizontally mounted graphite crystal'
_diffrn_radiation_source 'Nonius FR590 sealed tube generator'
_diffrn_radiation_type 'Mo K\a'
_diffrn_radiation_wavelength 0.71073
_diffrn_reflns_av_R_equivalents 0.0560
_diffrn_reflns_av_sigmaI/netI 0.0399
_diffrn_reflns_limit_h_max 14
_diffrn_reflns_limit_h_min 0
_diffrn_reflns_limit_k_max 11
_diffrn_reflns_limit_k_min 0
_diffrn_reflns_limit_l_max 28
_diffrn_reflns_limit_l_min -28
_diffrn_reflns_number 49934
_diffrn_reflns_theta_full 27.45
_diffrn_reflns_theta_max 27.45
_diffrn_reflns_theta_min 2.40
_diffrn_standards_decay_% 0
_diffrn_standards_number 0
_exptl_absorpt_coefficient_mu 0.114
_exptl_absorpt_correction_type none
_exptl_crystal_colour colourless
_exptl_crystal_density_diffrn 1.411
_exptl_crystal_density_method 'not measured'
_exptl_crystal_description prism
_exptl_crystal_F_000 1016
_exptl_crystal_size_max 0.25
_exptl_crystal_size_mid 0.25
_exptl_crystal_size_min 0.25
_refine_diff_density_max 0.294
_refine_diff_density_min -0.268
_refine_ls_extinction_coef 0.0058(10)
_refine_ls_extinction_expression Fc^*^=kFc[1+0.001xFc^2^\l^3^/sin(2\q)]^-1/4^
_refine_ls_extinction_method 'SHELXL97 (Sheldrick, 2008)'
_refine_ls_goodness_of_fit_ref 1.029
_refine_ls_hydrogen_treatment mixed
_refine_ls_matrix_type full
_refine_ls_number_parameters 324
_refine_ls_number_reflns 5242
_refine_ls_number_restraints 0
_refine_ls_restrained_S_all 1.029
_refine_ls_R_factor_all 0.0758
_refine_ls_R_factor_gt 0.0489
_refine_ls_shift/su_max 0.002
_refine_ls_shift/su_mean 0.000
_refine_ls_structure_factor_coef Fsqd
_refine_ls_weighting_details 'w = 1/[\s^2^(Fo^2^)+(0.0602P)^2^+0.8787P] where P=(Fo^2^+2Fc^2^)/3'
_refine_ls_weighting_scheme calc
_refine_ls_wR_factor_gt 0.1152
_refine_ls_wR_factor_ref 0.1331
_reflns_number_gt 3791
_reflns_number_total 5242
_reflns_threshold_expression I>2\s(I)
_cod_data_source_file sk3400.cif
_cod_data_source_block II
_cod_original_sg_symbol_H-M 'P 21/c'
_cod_database_code 2017992
_cod_database_fobs_code 2017992

loop_
_symmetry_equiv_pos_as_xyz
'x, y, z'
'-x, y+1/2, -z+1/2'
'-x, -y, -z'
'x, -y-1/2, z-1/2'

loop_
_atom_site_type_symbol
_atom_site_label
_atom_site_fract_x
_atom_site_fract_y
_atom_site_fract_z
_atom_site_U_iso_or_equiv
_atom_site_adp_type
_atom_site_calc_flag
_atom_site_refinement_flags
_atom_site_occupancy
_atom_site_disorder_assembly
_atom_site_disorder_group
F F1 0.84064(8) -0.04342(11) 0.78676(4) 0.0327(3) Uani d . 1 . .
F F2 0.76012(11) 0.07236(13) 0.67323(5) 0.0479(3) Uani d . 1 . .
F F3 0.57115(12) 0.07200(16) 0.66836(5) 0.0649(4) Uani d . 1 . .
F F4 0.66626(10) -0.11777(13) 0.69767(5) 0.0471(3) Uani d . 1 . .
O O1 1.00677(13) 0.36800(15) 0.92933(6) 0.0459(4) Uani d . 1 . .
O O2 0.97873(10) 0.19983(13) 0.85604(5) 0.0294(3) Uani d . 1 . .
O O5 0.76265(12) -0.25272(14) 0.87921(5) 0.0388(3) Uani d . 1 . .
N N1 0.82672(13) 0.06930(15) 1.04343(6) 0.0285(3) Uani d . 1 . .
H H1 0.8207(17) 0.088(2) 1.0836(10) 0.042(6) Uiso d . 1 . .
N N2 0.81822(14) 0.40666(17) 0.67975(6) 0.0355(4) Uani d . 1 . .
C C2 0.88859(14) 0.16873(18) 1.01005(7) 0.0267(4) Uani d . 1 . .
C C3 0.90353(14) 0.14671(17) 0.94996(7) 0.0252(4) Uani d . 1 . .
C C4 0.84801(14) 0.01834(17) 0.91543(7) 0.0236(4) Uani d . 1 . .
H H4 0.9104 -0.0334 0.8932 0.028 Uiso calc R 1 . .
C C4a 0.79225(14) -0.08699(17) 0.95867(7) 0.0251(4) Uani d . 1 . .
C C5 0.74269(15) -0.21921(18) 0.93182(7) 0.0284(4) Uani d . 1 . .
C C6 0.65763(16) -0.30763(19) 0.96873(8) 0.0327(4) Uani d . 1 . .
C C7 0.70064(18) -0.3068(2) 1.03576(8) 0.0371(4) Uani d . 1 . .
H H71 0.6420 -0.3573 1.0602 0.044 Uiso calc R 1 . .
H H72 0.7754 -0.3617 1.0400 0.044 Uiso calc R 1 . .
C C8 0.72048(17) -0.15439(19) 1.06152(8) 0.0329(4) Uani d . 1 . .
H H81 0.6435 -0.1111 1.0705 0.039 Uiso calc R 1 . .
H H82 0.7679 -0.1611 1.1004 0.039 Uiso calc R 1 . .
C C8a 0.78230(14) -0.05704(18) 1.01853(7) 0.0266(4) Uani d . 1 . .
C C9 0.93265(16) 0.29567(19) 1.04767(8) 0.0331(4) Uani d . 1 . .
H H91 1.0148 0.2789 1.0612 0.050 Uiso calc R 1 . .
H H92 0.8845 0.3065 1.0833 0.050 Uiso calc R 1 . .
H H93 0.9273 0.3842 1.0230 0.050 Uiso calc R 1 . .
C C10 0.96797(15) 0.25103(19) 0.91362(7) 0.0288(4) Uani d . 1 . .
C C11 1.02469(15) 0.2990(2) 0.81130(8) 0.0329(4) Uani d . 1 . .
H H111 1.0740 0.2449 0.7830 0.039 Uiso calc R 1 . .
H H112 1.0745 0.3735 0.8322 0.039 Uiso calc R 1 . .
C C12 0.92407(15) 0.37076(19) 0.77618(7) 0.0295(4) Uani d . 1 . .
C C13 0.90662(16) 0.34823(19) 0.71382(8) 0.0320(4) Uani d . 1 . .
H H13 0.9608 0.2876 0.6942 0.038 Uiso calc R 1 . .
C C14 0.74214(17) 0.4893(2) 0.70837(8) 0.0370(4) Uani d . 1 . .
H H14 0.6768 0.5281 0.6853 0.044 Uiso calc R 1 . .
C C15 0.75297(18) 0.5218(2) 0.76998(8) 0.0414(5) Uani d . 1 . .
H H15 0.6977 0.5833 0.7884 0.050 Uiso calc R 1 . .
C C16 0.84592(17) 0.4626(2) 0.80393(8) 0.0378(5) Uani d . 1 . .
H H16 0.8565 0.4846 0.8461 0.045 Uiso calc R 1 . .
C C17 0.75277(14) 0.07161(17) 0.86937(7) 0.0244(4) Uani d . 1 . .
C C18 0.75147(14) 0.03566(18) 0.80804(7) 0.0251(4) Uani d . 1 . .
C C19 0.66275(15) 0.07867(19) 0.76650(7) 0.0302(4) Uani d . 1 . .
C C20 0.57201(15) 0.1645(2) 0.78666(8) 0.0348(4) Uani d . 1 . .
H H20 0.5107 0.1959 0.7589 0.042 Uiso calc R 1 . .
C C21 0.57156(16) 0.2039(2) 0.84752(8) 0.0358(4) Uani d . 1 . .
H H21 0.5103 0.2637 0.8616 0.043 Uiso calc R 1 . .
C C22 0.66017(15) 0.15640(18) 0.88786(8) 0.0292(4) Uani d . 1 . .
H H22 0.6575 0.1827 0.9296 0.035 Uiso calc R 1 . .
C C23 0.66531(16) 0.0279(2) 0.70195(8) 0.0366(4) Uani d . 1 . .
C C24 0.53644(17) -0.2346(2) 0.95947(9) 0.0435(5) Uani d . 1 . .
H H241 0.5416 -0.1337 0.9734 0.065 Uiso calc R 1 . .
H H242 0.4786 -0.2868 0.9830 0.065 Uiso calc R 1 . .
H H243 0.5119 -0.2367 0.9161 0.065 Uiso calc R 1 . .
C C25 0.65245(19) -0.4635(2) 0.94527(9) 0.0438(5) Uani d . 1 . .
H H251 0.6287 -0.4635 0.9018 0.066 Uiso calc R 1 . .
H H252 0.5951 -0.5187 0.9679 0.066 Uiso calc R 1 . .
H H253 0.7303 -0.5085 0.9510 0.066 Uiso calc R 1 . .

loop_
_atom_site_aniso_label
_atom_site_aniso_U_11
_atom_site_aniso_U_22
_atom_site_aniso_U_33
_atom_site_aniso_U_12
_atom_site_aniso_U_13
_atom_site_aniso_U_23
F1 0.0331(5) 0.0419(6) 0.0232(5) 0.0073(5) 0.0029(4) -0.0058(4)
F2 0.0625(8) 0.0544(7) 0.0275(6) -0.0113(6) 0.0083(5) 0.0003(5)
F3 0.0632(8) 0.0935(11) 0.0356(7) 0.0202(7) -0.0232(6) -0.0061(7)
F4 0.0613(8) 0.0436(7) 0.0358(6) -0.0128(6) -0.0034(5) -0.0099(5)
O1 0.0698(10) 0.0377(8) 0.0304(7) -0.0250(7) 0.0034(6) -0.0029(6)
O2 0.0348(6) 0.0319(7) 0.0215(6) -0.0035(5) 0.0029(5) 0.0031(5)
O5 0.0565(8) 0.0343(7) 0.0262(7) -0.0115(6) 0.0077(6) -0.0072(5)
N1 0.0404(8) 0.0273(8) 0.0179(7) -0.0053(6) 0.0036(6) -0.0024(6)
N2 0.0450(9) 0.0380(9) 0.0234(7) 0.0017(7) 0.0020(7) 0.0014(6)
C2 0.0310(9) 0.0243(9) 0.0245(8) -0.0002(7) -0.0014(7) 0.0008(7)
C3 0.0285(8) 0.0236(9) 0.0233(8) -0.0012(7) -0.0003(7) -0.0001(6)
C4 0.0274(8) 0.0233(8) 0.0200(8) -0.0012(7) 0.0010(6) -0.0007(6)
C4a 0.0299(9) 0.0230(9) 0.0225(8) -0.0004(7) 0.0017(7) 0.0004(6)
C5 0.0347(9) 0.0270(9) 0.0232(8) -0.0011(7) 0.0000(7) -0.0018(7)
C6 0.0416(10) 0.0275(9) 0.0292(9) -0.0089(8) 0.0033(8) -0.0021(7)
C7 0.0512(11) 0.0301(10) 0.0304(9) -0.0090(8) 0.0078(8) 0.0014(8)
C8 0.0443(10) 0.0311(10) 0.0235(8) -0.0071(8) 0.0042(7) 0.0002(7)
C8a 0.0321(9) 0.0253(9) 0.0224(8) -0.0005(7) 0.0006(7) 0.0000(7)
C9 0.0450(10) 0.0285(9) 0.0257(9) -0.0050(8) -0.0005(8) -0.0036(7)
C10 0.0325(9) 0.0309(10) 0.0227(8) -0.0046(8) -0.0024(7) 0.0007(7)
C11 0.0344(9) 0.0390(10) 0.0256(9) -0.0056(8) 0.0052(7) 0.0055(8)
C12 0.0342(9) 0.0293(9) 0.0250(8) -0.0066(7) 0.0034(7) 0.0032(7)
C13 0.0384(10) 0.0321(10) 0.0259(9) -0.0018(8) 0.0047(7) 0.0001(7)
C14 0.0440(11) 0.0387(11) 0.0284(9) 0.0054(9) 0.0021(8) 0.0057(8)
C15 0.0513(12) 0.0430(11) 0.0306(10) 0.0130(9) 0.0080(9) 0.0013(8)
C16 0.0497(11) 0.0417(11) 0.0222(9) 0.0029(9) 0.0031(8) -0.0010(8)
C17 0.0257(8) 0.0231(8) 0.0246(8) -0.0023(7) 0.0029(7) 0.0008(6)
C18 0.0248(8) 0.0263(9) 0.0243(8) 0.0002(7) 0.0019(7) -0.0013(7)
C19 0.0316(9) 0.0333(10) 0.0254(9) -0.0034(7) -0.0024(7) 0.0015(7)
C20 0.0300(9) 0.0387(11) 0.0352(10) 0.0023(8) -0.0044(7) 0.0035(8)
C21 0.0307(9) 0.0376(10) 0.0393(10) 0.0070(8) 0.0032(8) -0.0017(8)
C22 0.0325(9) 0.0285(9) 0.0269(9) -0.0006(7) 0.0046(7) -0.0023(7)
C23 0.0385(10) 0.0440(12) 0.0267(9) -0.0011(9) -0.0062(8) 0.0009(8)
C24 0.0410(11) 0.0463(12) 0.0435(11) -0.0095(9) 0.0048(9) -0.0025(9)
C25 0.0621(13) 0.0311(10) 0.0388(11) -0.0148(9) 0.0089(10) -0.0034(8)

loop_
_atom_type_symbol
_atom_type_description
_atom_type_scat_dispersion_real
_atom_type_scat_dispersion_imag
_atom_type_scat_source
C C 0.0033 0.0016
; International Tables for Crystallography (1992).
Vol. C, Tables 4.2.6.8 and 6.1.1.4
;
H H 0.0000 0.0000
; International Tables for Crystallography (1992).
Vol. C, Tables 4.2.6.8 and 6.1.1.4
;
F F 0.0171 0.0103
; International Tables for Crystallography (1992).
Vol. C, Tables 4.2.6.8 and 6.1.1.4
;
N N 0.0061 0.0033
; International Tables for Crystallography (1992).
Vol. C, Tables 4.2.6.8 and 6.1.1.4
;
O O 0.0106 0.0060
; International Tables for Crystallography (1992).
Vol. C, Tables 4.2.6.8 and 6.1.1.4
;

loop_
_geom_angle_atom_site_label_1
_geom_angle_atom_site_label_2
_geom_angle_atom_site_label_3
_geom_angle_site_symmetry_1
_geom_angle_site_symmetry_3
_geom_angle
_geom_angle_publ_flag
C10 O2 C11 . . 117.35(13) ?
C2 N1 C8a . . 122.48(14) yes
C8a N1 H1 . . 120.6(13) ?
C2 N1 H1 . . 116.8(13) ?
C14 N2 C13 . . 116.99(15) ?
N1 C2 C3 . . 120.37(15) yes
N1 C2 C9 . . 112.87(14) yes
C3 C2 C9 . . 126.76(15) yes
C2 C3 C4 . . 122.23(14) yes
C2 C3 C10 . . 121.32(15) yes
C10 C3 C4 . . 116.33(13) ?
C3 C4 C4a . . 111.13(12) yes
C4a C4 C17 . . 108.44(13) ?
C3 C4 C17 . . 110.14(13) ?
C4a C4 H4 . . 109.0 ?
C3 C4 H4 . . 109.0 ?
C17 C4 H4 . . 109.0 ?
C8a C4a C5 . . 121.10(15) ?
C4 C4a C8a . . 122.22(15) yes
C5 C4a C4 . . 116.57(13) ?
O5 C5 C4a . . 120.49(15) ?
O5 C5 C6 . . 120.95(15) ?
C4a C5 C6 . . 118.37(14) ?
C5 C6 C25 . . 109.84(14) ?
C5 C6 C7 . . 108.99(14) ?
C25 C6 C7 . . 109.59(15) ?
C5 C6 C24 . . 106.34(15) ?
C25 C6 C24 . . 110.27(16) ?
C7 C6 C24 . . 111.75(15) ?
C8 C7 C6 . . 113.36(15) ?
C8 C7 H71 . . 108.9 ?
C6 C7 H71 . . 108.9 ?
C8 C7 H72 . . 108.9 ?
C6 C7 H72 . . 108.9 ?
H71 C7 H72 . . 107.7 ?
C8a C8 C7 . . 112.51(14) ?
C8a C8 H81 . . 109.1 ?
C7 C8 H81 . . 109.1 ?
C8a C8 H82 . . 109.1 ?
C7 C8 H82 . . 109.1 ?
H81 C8 H82 . . 107.8 ?
N1 C8a C4a . . 120.97(15) yes
C4a C8a C8 . . 123.46(15) ?
N1 C8a C8 . . 115.55(14) ?
C2 C9 H91 . . 109.5 ?
C2 C9 H92 . . 109.5 ?
H91 C9 H92 . . 109.5 ?
C2 C9 H93 . . 109.5 ?
H91 C9 H93 . . 109.5 ?
H92 C9 H93 . . 109.5 ?
O1 C10 O2 . . 121.85(15) yes
O2 C10 C3 . . 110.26(14) yes
O1 C10 C3 . . 127.89(15) yes
O2 C11 C12 . . 109.54(13) ?
O2 C11 H111 . . 109.8 ?
C12 C11 H111 . . 109.8 ?
O2 C11 H112 . . 109.8 ?
C12 C11 H112 . . 109.8 ?
H111 C11 H112 . . 108.2 ?
C16 C12 C13 . . 117.24(17) ?
C16 C12 C11 . . 122.03(15) ?
C13 C12 C11 . . 120.73(16) ?
N2 C13 C12 . . 124.10(17) ?
N2 C13 H13 . . 117.9 ?
C12 C13 H13 . . 117.9 ?
N2 C14 C15 . . 123.60(18) ?
N2 C14 H14 . . 118.2 ?
C15 C14 H14 . . 118.2 ?
C16 C15 C14 . . 118.36(18) ?
C16 C15 H15 . . 120.8 ?
C14 C15 H15 . . 120.8 ?
C15 C16 C12 . . 119.62(16) ?
C15 C16 H16 . . 120.2 ?
C12 C16 H16 . . 120.2 ?
C18 C17 C22 . . 116.36(15) ?
C18 C17 C4 . . 122.84(14) ?
C22 C17 C4 . . 120.78(14) ?
F1 C18 C17 . . 119.35(14) ?
F1 C18 C19 . . 117.53(14) ?
C17 C18 C19 . . 123.11(15) ?
C18 C19 C20 . . 118.82(15) ?
C18 C19 C23 . . 119.33(16) ?
C20 C19 C23 . . 121.82(16) ?
C21 C20 C19 . . 119.49(16) ?
C21 C20 H20 . . 120.3 ?
C19 C20 H20 . . 120.3 ?
C22 C21 C20 . . 120.05(16) ?
C22 C21 H21 . . 120.0 ?
C20 C21 H21 . . 120.0 ?
C21 C22 C17 . . 122.15(16) ?
C21 C22 H22 . . 118.9 ?
C17 C22 H22 . . 118.9 ?
F3 C23 F2 . . 106.84(15) ?
F3 C23 F4 . . 105.87(15) ?
F2 C23 F4 . . 105.27(15) ?
F3 C23 C19 . . 112.29(16) ?
F2 C23 C19 . . 113.69(15) ?
F4 C23 C19 . . 112.27(15) ?
C6 C24 H241 . . 109.5 ?
C6 C24 H242 . . 109.5 ?
H241 C24 H242 . . 109.5 ?
C6 C24 H243 . . 109.5 ?
H241 C24 H243 . . 109.5 ?
H242 C24 H243 . . 109.5 ?
C6 C25 H251 . . 109.5 ?
C6 C25 H252 . . 109.5 ?
H251 C25 H252 . . 109.5 ?
C6 C25 H253 . . 109.5 ?
H251 C25 H253 . . 109.5 ?
H252 C25 H253 . . 109.5 ?

loop_
_geom_bond_atom_site_label_1
_geom_bond_atom_site_label_2
_geom_bond_site_symmetry_2
_geom_bond_distance
_geom_bond_publ_flag
F1 C18 . 1.3491(18) ?
F2 C23 . 1.337(2) ?
F3 C23 . 1.336(2) ?
F4 C23 . 1.346(2) ?
O1 C10 . 1.209(2) yes
O2 C10 . 1.360(2) yes
O2 C11 . 1.456(2) ?
O5 C5 . 1.2269(19) ?
N1 C8a . 1.373(2) yes
N1 C2 . 1.385(2) yes
N1 H1 . 0.90(2) ?
N2 C14 . 1.331(2) ?
N2 C13 . 1.339(2) ?
C2 C3 . 1.353(2) yes
C2 C9 . 1.505(2) ?
C3 C10 . 1.466(2) yes
C3 C4 . 1.527(2) yes
C4 C4a . 1.517(2) yes
C4 C17 . 1.529(2) ?
C4 H4 . 1.0000 ?
C4a C8a . 1.353(2) yes
C4a C5 . 1.456(2) ?
C5 C6 . 1.525(2) ?
C6 C25 . 1.527(3) ?
C6 C7 . 1.530(2) ?
C6 C24 . 1.539(3) ?
C7 C8 . 1.527(2) ?
C7 H71 . 0.9900 ?
C7 H72 . 0.9900 ?
C8 C8a . 1.500(2) ?
C8 H81 . 0.9900 ?
C8 H82 . 0.9900 ?
C9 H91 . 0.9800 ?
C9 H92 . 0.9800 ?
C9 H93 . 0.9800 ?
C11 C12 . 1.504(3) ?
C11 H111 . 0.9900 ?
C11 H112 . 0.9900 ?
C12 C16 . 1.388(3) ?
C12 C13 . 1.390(2) ?
C13 H13 . 0.9500 ?
C14 C15 . 1.386(3) ?
C14 H14 . 0.9500 ?
C15 C16 . 1.378(3) ?
C15 H15 . 0.9500 ?
C16 H16 . 0.9500 ?
C17 C18 . 1.386(2) ?
C17 C22 . 1.387(2) ?
C18 C19 . 1.387(2) ?
C19 C20 . 1.388(3) ?
C19 C23 . 1.494(2) ?
C20 C21 . 1.385(3) ?
C20 H20 . 0.9500 ?
C21 C22 . 1.383(2) ?
C21 H21 . 0.9500 ?
C22 H22 . 0.9500 ?
C24 H241 . 0.9800 ?
C24 H242 . 0.9800 ?
C24 H243 . 0.9800 ?
C25 H251 . 0.9800 ?
C25 H252 . 0.9800 ?
C25 H253 . 0.9800 ?

loop_
_geom_hbond_atom_site_label_D
_geom_hbond_atom_site_label_H
_geom_hbond_atom_site_label_A
_geom_hbond_site_symmetry_A
_geom_hbond_distance_DH
_geom_hbond_distance_HA
_geom_hbond_distance_DA
_geom_hbond_angle_DHA
_geom_hbond_publ_flag
N1 H1 N2 4_566 0.90(2) 2.11(2) 3.0073(19) 169.5(19) yes
C7 H72 O1 3_757 0.99 2.54 3.427(3) 149 yes
C15 H15 O5 1_565 0.95 2.58 3.172(2) 120 yes

loop_
_geom_torsion_atom_site_label_1
_geom_torsion_atom_site_label_2
_geom_torsion_atom_site_label_3
_geom_torsion_atom_site_label_4
_geom_torsion_site_symmetry_1
_geom_torsion_site_symmetry_2
_geom_torsion_site_symmetry_3
_geom_torsion_site_symmetry_4
_geom_torsion
_geom_torsion_publ_flag
C8a N1 C2 C3 . . . . 2.7(3) ?
C8a N1 C2 C9 . . . . -177.69(15) ?
N1 C2 C3 C10 . . . . 179.55(15) ?
C9 C2 C3 C10 . . . . -0.1(3) ?
N1 C2 C3 C4 . . . . 3.6(2) ?
C9 C2 C3 C4 . . . . -175.97(16) ?
C2 C3 C4 C4a . . . . -8.2(2) ?
C10 C3 C4 C4a . . . . 175.67(14) ?
C2 C3 C4 C17 . . . . 111.96(17) ?
C10 C3 C4 C17 . . . . -64.14(18) ?
C3 C4 C4a C8a . . . . 7.6(2) ?
C17 C4 C4a C8a . . . . -113.57(17) ?
C3 C4 C4a C5 . . . . -176.18(14) ?
C17 C4 C4a C5 . . . . 62.62(18) ?
C8a C4a C5 O5 . . . . -172.37(17) ?
C4 C4a C5 O5 . . . . 11.4(2) ?
C8a C4a C5 C6 . . . . 12.6(2) ?
C4 C4a C5 C6 . . . . -163.60(15) ?
O5 C5 C6 C25 . . . . 26.3(2) ?
C4a C5 C6 C25 . . . . -158.75(16) ?
O5 C5 C6 C7 . . . . 146.37(17) ?
C4a C5 C6 C7 . . . . -38.7(2) ?
O5 C5 C6 C24 . . . . -93.0(2) ?
C4a C5 C6 C24 . . . . 81.94(18) ?
C5 C6 C7 C8 . . . . 54.0(2) ?
C25 C6 C7 C8 . . . . 174.22(16) ?
C24 C6 C7 C8 . . . . -63.2(2) ?
C6 C7 C8 C8a . . . . -43.5(2) ?
C5 C4a C8a N1 . . . . -178.47(15) ?
C4 C4a C8a N1 . . . . -2.5(3) ?
C5 C4a C8a C8 . . . . -0.3(3) ?
C4 C4a C8a C8 . . . . 175.75(15) ?
C2 N1 C8a C4a . . . . -3.3(3) ?
C2 N1 C8a C8 . . . . 178.38(15) ?
C7 C8 C8a C4a . . . . 15.9(3) ?
C7 C8 C8a N1 . . . . -165.79(15) ?
C11 O2 C10 O1 . . . . -8.1(2) ?
C11 O2 C10 C3 . . . . 170.96(13) ?
C2 C3 C10 O1 . . . . -5.6(3) ?
C4 C3 C10 O1 . . . . 170.57(18) ?
C2 C3 C10 O2 . . . . 175.42(15) ?
C4 C3 C10 O2 . . . . -8.4(2) ?
C10 O2 C11 C12 . . . . -94.95(17) ?
O2 C11 C12 C16 . . . . 64.3(2) ?
O2 C11 C12 C13 . . . . -116.40(17) ?
C14 N2 C13 C12 . . . . -1.1(3) ?
C16 C12 C13 N2 . . . . -1.6(3) ?
C11 C12 C13 N2 . . . . 179.02(16) ?
C13 N2 C14 C15 . . . . 2.8(3) ?
N2 C14 C15 C16 . . . . -1.6(3) ?
C14 C15 C16 C12 . . . . -1.3(3) ?
C13 C12 C16 C15 . . . . 2.8(3) ?
C11 C12 C16 C15 . . . . -177.87(18) ?
C4a C4 C17 C18 . . . . -111.88(17) ?
C3 C4 C17 C18 . . . . 126.32(16) ?
C4a C4 C17 C22 . . . . 66.23(19) ?
C3 C4 C17 C22 . . . . -55.57(19) ?
C22 C17 C18 F1 . . . . 178.27(14) ?
C4 C17 C18 F1 . . . . -3.5(2) ?
C22 C17 C18 C19 . . . . -0.9(2) ?
C4 C17 C18 C19 . . . . 177.26(16) ?
F1 C18 C19 C20 . . . . -177.74(15) ?
C17 C18 C19 C20 . . . . 1.5(3) ?
F1 C18 C19 C23 . . . . 4.1(2) ?
C17 C18 C19 C23 . . . . -176.66(16) ?
C18 C19 C20 C21 . . . . -0.5(3) ?
C23 C19 C20 C21 . . . . 177.54(17) ?
C19 C20 C21 C22 . . . . -0.8(3) ?
C20 C21 C22 C17 . . . . 1.4(3) ?
C18 C17 C22 C21 . . . . -0.5(2) ?
C4 C17 C22 C21 . . . . -178.76(16) ?
C18 C19 C23 F3 . . . . 176.73(16) ?
C20 C19 C23 F3 . . . . -1.3(3) ?
C18 C19 C23 F2 . . . . -61.8(2) ?
C20 C19 C23 F2 . . . . 120.12(19) ?
C18 C19 C23 F4 . . . . 57.6(2) ?
C20 C19 C23 F4 . . . . -120.51(19) ?
